data_7018784
loop_
_publ_author_name
'Kong, Ling-Wei'
'Ma, Ming-Liang'
'Wu, Liang-Chun'
'Zhao, Xiao-Li'
'Guo, Fang'
'Jiang, Biao'
'Wen, Ke'

_publ_section_title
;
 Carboxylic acid functionalized ortho-linked
 oxacalix[2]benzene[2]pyrazine: synthesis, structure, hydrogen bond and
 metal directed self-assembly.
;
_journal_issue 18
_journal_name_full 'Dalton transactions (Cambridge, England : 2003)'
_journal_page_first 5625
_journal_page_last 5633
_journal_paper_doi 10.1039/c2dt11283c
_journal_volume 41
_journal_year 2012
_chemical_formula_sum 'C96 H54 Cl4 Cu2 N16 O32'
_chemical_formula_weight 2212.43
_chemical_name_systematic
;
?
;
_space_group_IT_number 61
_symmetry_cell_setting orthorhombic
_symmetry_space_group_name_Hall '-P 2ac 2ab'
_symmetry_space_group_name_H-M 'P b c a'
_atom_sites_solution_hydrogens geom
_atom_sites_solution_primary direct
_atom_sites_solution_secondary difmap
_audit_creation_method SHELXL-97
_cell_angle_alpha 90.00
_cell_angle_beta 90.00
_cell_angle_gamma 90.00
_cell_formula_units_Z 4
_cell_length_a 20.2076(6)
_cell_length_b 15.5977(5)
_cell_length_c 31.7601(10)
_cell_measurement_reflns_used 9984
_cell_measurement_temperature 173(2)
_cell_measurement_theta_max 23.70
_cell_measurement_theta_min 2.39
_cell_volume 10010.5(5)
_computing_cell_refinement 'Bruker SMART'
_computing_data_collection 'Bruker SMART'
_computing_data_reduction 'Bruker SAINT'
_computing_molecular_graphics 'Bruker SHELXTL'
_computing_publication_material 'Bruker SHELXTL'
_computing_structure_refinement 'SHELXL-97 (Sheldrick, 2008)'
_computing_structure_solution 'SHELXS-97 (Sheldrick, 2008)'
_diffrn_ambient_temperature 173(2)
_diffrn_measured_fraction_theta_full 1.000
_diffrn_measured_fraction_theta_max 1.000
_diffrn_measurement_device_type 'CCD area detector'
_diffrn_measurement_method 'phi and omega scans'
_diffrn_radiation_monochromator graphite
_diffrn_radiation_source 'fine-focus sealed tube'
_diffrn_radiation_type MoK\a
_diffrn_radiation_wavelength 0.71073
_diffrn_reflns_av_R_equivalents 0.0616
_diffrn_reflns_av_sigmaI/netI 0.0249
_diffrn_reflns_limit_h_max 23
_diffrn_reflns_limit_h_min -24
_diffrn_reflns_limit_k_max 18
_diffrn_reflns_limit_k_min -18
_diffrn_reflns_limit_l_max 35
_diffrn_reflns_limit_l_min -37
_diffrn_reflns_number 112590
_diffrn_reflns_theta_full 25.01
_diffrn_reflns_theta_max 25.01
_diffrn_reflns_theta_min 1.28
_exptl_absorpt_coefficient_mu 0.622
_exptl_absorpt_correction_T_max 0.8753
_exptl_absorpt_correction_T_min 0.8071
_exptl_absorpt_correction_type multi-scan
_exptl_absorpt_process_details 'Bruker SAINT (SADABS)'
_exptl_crystal_colour blue
_exptl_crystal_density_diffrn 1.468
_exptl_crystal_density_method 'not measured'
_exptl_crystal_description block
_exptl_crystal_F_000 4496
_exptl_crystal_size_max 0.36
_exptl_crystal_size_mid 0.28
_exptl_crystal_size_min 0.22
_refine_diff_density_max 1.271
_refine_diff_density_min -0.837
_refine_diff_density_rms 0.129
_refine_ls_extinction_method none
_refine_ls_goodness_of_fit_ref 1.055
_refine_ls_hydrogen_treatment mixed
_refine_ls_matrix_type full
_refine_ls_number_parameters 672
_refine_ls_number_reflns 8833
_refine_ls_number_restraints 20
_refine_ls_restrained_S_all 1.058
_refine_ls_R_factor_all 0.1010
_refine_ls_R_factor_gt 0.0787
_refine_ls_shift/su_max 0.000
_refine_ls_shift/su_mean 0.000
_refine_ls_structure_factor_coef Fsqd
_refine_ls_weighting_details 'calc w=1/[\s^2^(Fo^2^)+(0.1390P)^2^+31.0713P] where P=(Fo^2^+2Fc^2^)/3'
_refine_ls_weighting_scheme calc
_refine_ls_wR_factor_gt 0.2244
_refine_ls_wR_factor_ref 0.2534
_reflns_number_gt 6676
_reflns_number_total 8833
_reflns_threshold_expression >2sigma(I)
_cod_data_source_file c2dt11283c.txt
_cod_data_source_block z_6
_cod_depositor_comments
;
The following automatic conversions were performed:

'_symmetry_cell_setting' value 'Orthorhombic' changed to
'orthorhombic' according to
/home/saulius/struct/CIF-dictionaries/cif_core.dic dictionary named
'cif_core.dic' version 2.4.1 from 2010-06-29.

Automatic conversion script
Id: cif_fix_values 1715 2011-07-08 13:25:40Z adriana 
;
_cod_original_sg_symbol_H-M pbca
_cod_database_code 7018784

loop_
_symmetry_equiv_pos_as_xyz
'x, y, z'
'-x+1/2, -y, z+1/2'
'-x, y+1/2, -z+1/2'
'x+1/2, -y+1/2, -z'
'-x, -y, -z'
'x-1/2, y, -z-1/2'
'x, -y-1/2, z-1/2'
'-x-1/2, y-1/2, z'

loop_
_atom_site_label
_atom_site_type_symbol
_atom_site_fract_x
_atom_site_fract_y
_atom_site_fract_z
_atom_site_U_iso_or_equiv
_atom_site_adp_type
_atom_site_occupancy
_atom_site_symmetry_multiplicity
_atom_site_calc_flag
_atom_site_refinement_flags
_atom_site_disorder_assembly
_atom_site_disorder_group
Cu1 Cu 0.48998(3) 0.49047(4) 0.069249(19) 0.0341(2) Uani 1 1 d . . .
Cl2 Cl 0.48395(6) 0.34906(8) 0.08759(4) 0.0419(3) Uani 1 1 d . . .
Cl1 Cl 0.49775(7) 0.61786(10) 0.03580(6) 0.0565(4) Uani 1 1 d . . .
N1 N 0.2619(2) 0.4944(3) 0.02587(14) 0.0400(10) Uani 1 1 d . . .
N2 N 0.3907(2) 0.4907(2) 0.05531(13) 0.0343(9) Uani 1 1 d . . .
N3 N 0.4083(2) 0.5141(3) -0.07184(13) 0.0366(9) Uani 1 1 d . . .
N4 N 0.2714(2) 0.5175(3) -0.06304(14) 0.0390(10) Uani 1 1 d . . .
N7 N 0.4704(3) 0.5397(3) 0.13756(16) 0.0573(13) Uani 1 1 d . . .
O1 O 0.28086(18) 0.3597(2) -0.00259(13) 0.0475(10) Uani 1 1 d . . .
O2 O 0.26776(18) 0.3776(2) -0.08657(13) 0.0498(10) Uani 1 1 d . . .
O3 O 0.25345(19) 0.6342(2) 0.04929(13) 0.0489(9) Uani 1 1 d . . .
O4 O 0.28378(16) 0.6530(2) -0.03358(13) 0.0429(9) Uani 1 1 d . . .
O5 O 0.1078(4) 0.3217(7) 0.0672(3) 0.157(4) Uani 1 1 d . . .
O6 O 0.2167(4) 0.3321(4) 0.0718(2) 0.0996(19) Uani 1 1 d . . .
O7 O 0.2357(2) 0.6811(3) -0.11266(14) 0.0633(11) Uani 1 1 d . . .
O8 O 0.1315(2) 0.7290(3) -0.11657(15) 0.0683(12) Uani 1 1 d . . .
O10 O 0.4447(3) 0.7234(3) 0.20173(14) 0.0771(15) Uani 1 1 d . . .
O13 O 0.5232(9) 0.4930(15) 0.3639(7) 0.325(15) Uani 1 1 d . B .
O14 O 0.4422(7) 0.4778(7) 0.4096(4) 0.181(4) Uani 1 1 d . B .
C1 C 0.2896(2) 0.5599(3) 0.04505(17) 0.0394(11) Uani 1 1 d . . .
C2 C 0.3530(2) 0.5601(3) 0.06068(16) 0.0386(11) Uani 1 1 d . . .
H2A H 0.3697 0.6089 0.0751 0.046 Uiso 1 1 calc R . .
C3 C 0.3653(2) 0.4234(3) 0.03510(17) 0.0378(11) Uani 1 1 d . . .
H3A H 0.3911 0.3733 0.0307 0.045 Uiso 1 1 calc R . .
C4 C 0.3007(2) 0.4277(3) 0.02068(16) 0.0376(11) Uani 1 1 d . . .
C5 C 0.3098(2) 0.5821(3) -0.05264(16) 0.0349(10) Uani 1 1 d . . .
C6 C 0.3776(2) 0.5827(3) -0.05652(16) 0.0372(11) Uani 1 1 d . . .
H6A H 0.4023 0.6318 -0.0483 0.045 Uiso 1 1 calc R . .
C7 C 0.3715(2) 0.4463(3) -0.08250(17) 0.0397(11) Uani 1 1 d . . .
H7A H 0.3918 0.3961 -0.0935 0.048 Uiso 1 1 calc R . .
C8 C 0.3038(2) 0.4497(3) -0.07737(16) 0.0373(11) Uani 1 1 d . . .
C9 C 0.1624(3) 0.3346(4) 0.0053(3) 0.0641(19) Uani 1 1 d . . .
C10 C 0.1035(3) 0.3167(5) -0.0162(4) 0.084(3) Uani 1 1 d . . .
H10A H 0.0650 0.3023 -0.0005 0.101 Uiso 1 1 calc R . .
C11 C 0.0999(3) 0.3195(5) -0.0591(4) 0.082(3) Uani 1 1 d . . .
H11A H 0.0597 0.3055 -0.0729 0.099 Uiso 1 1 calc R . .
C12 C 0.1537(3) 0.3421(4) -0.0818(3) 0.0630(18) Uani 1 1 d . . .
H12A H 0.1509 0.3450 -0.1116 0.076 Uiso 1 1 calc R . .
C13 C 0.2124(3) 0.3610(3) -0.0618(2) 0.0479(14) Uani 1 1 d . . .
C14 C 0.2179(3) 0.3551(3) -0.0191(2) 0.0468(14) Uani 1 1 d . . .
C15 C 0.1415(3) 0.6670(4) 0.0350(2) 0.0538(15) Uani 1 1 d . . .
H15A H 0.1321 0.6618 0.0642 0.065 Uiso 1 1 calc R . .
C16 C 0.0926(3) 0.6922(4) 0.0076(2) 0.0578(16) Uani 1 1 d . . .
H16A H 0.0496 0.7050 0.0179 0.069 Uiso 1 1 calc R . .
C17 C 0.1054(3) 0.6989(4) -0.0347(2) 0.0549(15) Uani 1 1 d . . .
H17A H 0.0708 0.7152 -0.0532 0.066 Uiso 1 1 calc R . .
C18 C 0.1682(3) 0.6824(3) -0.05102(19) 0.0435(12) Uani 1 1 d . . .
C19 C 0.2174(2) 0.6572(3) -0.02234(18) 0.0389(12) Uani 1 1 d . . .
C20 C 0.2032(3) 0.6496(3) 0.02043(19) 0.0428(12) Uani 1 1 d . . .
C21 C 0.1659(5) 0.3285(5) 0.0508(3) 0.083(2) Uani 1 1 d . . .
C22 C 0.1837(3) 0.6963(3) -0.0962(2) 0.0512(14) Uani 1 1 d . . .
C28 C 0.4482(7) 0.4798(5) 0.1648(3) 0.115(4) Uani 1 1 d . B .
H28A H 0.4480 0.4211 0.1568 0.139 Uiso 1 1 calc R . .
C29 C 0.4687(3) 0.6198(4) 0.15015(18) 0.0491(13) Uani 1 1 d . . .
H29A H 0.4834 0.6638 0.1317 0.059 Uiso 1 1 calc R . .
C30 C 0.4457(3) 0.6411(4) 0.18994(18) 0.0516(14) Uani 1 1 d . . .
N8 N 0.4232(4) 0.5839(4) 0.21601(19) 0.093(3) Uani 1 1 d . B .
C32 C 0.4261(7) 0.5029(5) 0.2037(3) 0.134(5) Uani 1 1 d D . .
C33 C 0.3770(2) 0.46428(17) 0.26827(13) 0.130(6) Uani 1 1 d GD . .
C34 C 0.4243(2) 0.46600(17) 0.29735(12) 0.117(4) Uani 1 1 d G A .
C35 C 0.4085(2) 0.4767(2) 0.33765(12) 0.108(3) Uani 1 1 d G A .
C36 C 0.3455(3) 0.4856(2) 0.34884(15) 0.109(4) Uani 1 1 d G A .
H36A H 0.3343 0.4933 0.3776 0.131 Uiso 1 1 calc R . .
C37 C 0.2983(2) 0.4839(2) 0.31976(17) 0.129(5) Uani 1 1 d G A .
H37A H 0.2533 0.4903 0.3278 0.155 Uiso 1 1 calc R . .
C38 C 0.3140(2) 0.4732(2) 0.27946(16) 0.138(5) Uani 1 1 d GD A .
C39 C 0.41795(19) 0.74468(17) 0.24096(11) 0.073(2) Uani 1 1 d G A .
C40 C 0.4569(2) 0.75587(18) 0.27628(10) 0.109(4) Uani 1 1 d G A .
C41 C 0.4285(3) 0.7816(2) 0.31379(11) 0.153(7) Uani 1 1 d G A .
H41A H 0.4553 0.7893 0.3381 0.184 Uiso 1 1 calc R . .
C42 C 0.3612(3) 0.7962(2) 0.31597(14) 0.192(11) Uani 1 1 d G A .
H42A H 0.3417 0.8139 0.3418 0.231 Uiso 1 1 calc R . .
C43 C 0.3222(2) 0.7850(2) 0.28064(16) 0.201(11) Uani 1 1 d G A .
H43A H 0.2759 0.7950 0.2821 0.241 Uiso 1 1 calc R . .
C44 C 0.3506(2) 0.7593(2) 0.24314(14) 0.117(4) Uani 1 1 d G A .
O11 O 0.4859(2) 0.4489(2) 0.28005(13) 0.109(5) Uani 0.50 1 d PG A 1
O12 O 0.5295(2) 0.7371(2) 0.27007(12) 0.114(3) Uani 0.50 1 d PG A 1
C45 C 0.55535(18) 0.6557(2) 0.26680(13) 0.285(13) Uani 0.50 1 d PG A 1
C46 C 0.6170(2) 0.6367(3) 0.25320(18) 0.187(8) Uani 0.50 1 d PG A 1
H46A H 0.6467 0.6816 0.2459 0.224 Uiso 0.50 1 calc PR A 1
N9 N 0.6364(2) 0.5541(4) 0.2500(2) 0.119(6) Uani 0.50 1 d PG A 1
C48 C 0.5942(2) 0.4904(3) 0.26044(18) 0.103(6) Uani 0.50 1 d PG A 1
H48A H 0.6078 0.4323 0.2582 0.123 Uiso 0.50 1 calc PR A 1
C49 C 0.53254(19) 0.5094(2) 0.27406(13) 0.071(4) Uani 0.50 1 d PG A 1
N10 N 0.51315(17) 0.5920(2) 0.27724(10) 0.053(2) Uani 0.50 1 d PG A 1
C70 C 0.3072(2) 0.7520(3) 0.20068(17) 0.163(6) Uani 0.50 1 d PG A 1
O18 O 0.3060(2) 0.6955(3) 0.18610(16) 0.288(13) Uani 0.50 1 d PG A 1
C71 C 0.2598(3) 0.6528(4) 0.1495(2) 0.321(15) Uani 0.50 1 d PGU A 1
O16 O 0.2497(2) 0.7836(3) 0.2145(2) 0.256(16) Uani 0.50 1 d PG A 1
O9 O 0.3823(2) 0.4441(2) 0.22417(13) 0.098(6) Uani 0.50 1 d PGD B 1
C51 C 0.4628(12) 0.4842(10) 0.3693(6) 0.165(7) Uani 1 1 d . . .
C60 C 0.1431(5) 0.7501(6) -0.1605(3) 0.100(3) Uani 1 1 d . . .
H60A H 0.1025 0.7734 -0.1729 0.150 Uiso 1 1 calc R . .
H60B H 0.1563 0.6982 -0.1758 0.150 Uiso 1 1 calc R . .
H60C H 0.1785 0.7929 -0.1624 0.150 Uiso 1 1 calc R . .
C61 C 0.1026(9) 0.3229(14) 0.1113(5) 0.216(9) Uani 1 1 d . . .
H61A H 0.0561 0.3167 0.1195 0.324 Uiso 1 1 calc R . .
H61B H 0.1198 0.3774 0.1221 0.324 Uiso 1 1 calc R . .
H61C H 0.1284 0.2755 0.1232 0.324 Uiso 1 1 calc R . .
C62 C 0.4928(14) 0.4840(13) 0.4457(9) 0.294(18) Uani 1 1 d . . .
H62A H 0.4698 0.4782 0.4728 0.441 Uiso 1 1 calc R B .
H62B H 0.5151 0.5397 0.4445 0.441 Uiso 1 1 calc R . .
H62C H 0.5255 0.4381 0.4429 0.441 Uiso 1 1 calc R . .
C72 C 0.5295(2) 0.7371(2) 0.27007(12) 0.114(3) Uani 0.50 1 d P A 2
O20 O 0.55535(18) 0.6557(2) 0.26680(13) 0.285(13) Uani 0.50 1 d P A 2
C73 C 0.6170(2) 0.6367(3) 0.25320(18) 0.187(8) Uani 0.50 1 d P A 2
O9' O 0.4318(9) 0.4413(7) 0.2365(4) 0.111(6) Uani 0.50 1 d PD B 2
N12 N 0.2527(15) 0.530(2) 0.1530(9) 0.24(2) Uani 0.50 1 d P A 2
C53 C 0.3060(2) 0.6955(3) 0.18610(16) 0.288(13) Uani 0.50 1 d P A 2
C54 C 0.2598(3) 0.6528(4) 0.1495(2) 0.321(15) Uani 0.50 1 d P A 2
N11 N 0.3027(9) 0.6037(13) 0.2159(7) 0.118(6) Uani 0.50 1 d P A 2
C56 C 0.251(4) 0.470(4) 0.1462(12) 0.34(5) Uani 0.50 1 d P A 2
C57 C 0.2944(13) 0.4954(18) 0.2086(6) 0.30(4) Uani 0.50 1 d PD A 2
O19 O 0.5513(19) 0.7543(16) 0.3110(7) 0.244(15) Uani 0.50 1 d P A 2
O15 O 0.3072(2) 0.7520(3) 0.20068(17) 0.163(6) Uani 0.50 1 d P A 2
O17 O 0.321(3) 0.441(3) 0.2386(7) 0.37(3) Uani 0.50 1 d PDU A 2

loop_
_atom_site_aniso_label
_atom_site_aniso_U_11
_atom_site_aniso_U_22
_atom_site_aniso_U_33
_atom_site_aniso_U_23
_atom_site_aniso_U_13
_atom_site_aniso_U_12
Cu1 0.0281(4) 0.0347(4) 0.0395(4) 0.0001(2) 0.0014(2) 0.0013(2)
Cl2 0.0414(7) 0.0371(6) 0.0473(7) 0.0045(5) 0.0031(5) 0.0036(5)
Cl1 0.0411(7) 0.0489(8) 0.0796(11) 0.0235(7) -0.0008(7) -0.0047(6)
N1 0.033(2) 0.035(2) 0.052(3) -0.0028(19) -0.0028(19) 0.0028(17)
N2 0.032(2) 0.032(2) 0.039(2) -0.0006(17) 0.0020(17) 0.0017(16)
N3 0.032(2) 0.037(2) 0.040(2) -0.0071(18) -0.0005(17) 0.0017(17)
N4 0.030(2) 0.034(2) 0.053(3) -0.0060(18) -0.0062(18) 0.0005(17)
N7 0.075(4) 0.055(3) 0.041(3) -0.008(2) 0.010(2) 0.002(3)
O1 0.0367(19) 0.0312(18) 0.075(3) -0.0107(17) -0.0100(18) 0.0024(15)
O2 0.042(2) 0.0365(19) 0.071(3) -0.0184(18) -0.0092(19) -0.0028(16)
O3 0.046(2) 0.0400(19) 0.061(2) -0.0147(18) -0.0131(18) 0.0141(16)
O4 0.0270(17) 0.0309(17) 0.071(3) -0.0130(16) 0.0016(16) 0.0012(13)
O5 0.113(6) 0.233(11) 0.126(7) -0.026(6) 0.053(5) -0.060(6)
O6 0.113(5) 0.102(5) 0.084(4) 0.018(3) 0.011(4) -0.009(4)
O7 0.068(3) 0.056(2) 0.066(3) -0.004(2) 0.006(2) 0.010(2)
O8 0.072(3) 0.073(3) 0.059(3) -0.003(2) -0.016(2) 0.016(2)
O10 0.131(5) 0.049(2) 0.051(3) -0.013(2) 0.032(3) -0.011(3)
O13 0.182(15) 0.49(4) 0.31(2) 0.23(2) 0.040(15) 0.008(16)
O14 0.232(14) 0.140(8) 0.172(10) -0.023(7) -0.011(10) -0.010(8)
C1 0.032(3) 0.039(3) 0.046(3) -0.004(2) 0.001(2) 0.005(2)
C2 0.036(3) 0.036(3) 0.044(3) -0.009(2) -0.001(2) 0.003(2)
C3 0.032(2) 0.033(2) 0.049(3) -0.001(2) 0.002(2) 0.0049(19)
C4 0.037(3) 0.032(2) 0.044(3) -0.003(2) 0.000(2) -0.001(2)
C5 0.031(2) 0.030(2) 0.043(3) -0.006(2) -0.003(2) 0.0044(19)
C6 0.033(3) 0.034(2) 0.044(3) -0.004(2) 0.001(2) -0.001(2)
C7 0.036(3) 0.038(3) 0.045(3) -0.014(2) -0.003(2) 0.004(2)
C8 0.035(3) 0.030(2) 0.047(3) -0.008(2) -0.007(2) 0.002(2)
C9 0.046(3) 0.041(3) 0.105(6) -0.017(3) 0.008(3) -0.008(3)
C10 0.037(3) 0.064(4) 0.150(9) -0.030(5) 0.009(4) -0.014(3)
C11 0.036(4) 0.064(4) 0.147(8) -0.028(5) -0.018(4) -0.011(3)
C12 0.044(3) 0.046(3) 0.099(5) -0.016(3) -0.024(3) -0.002(3)
C13 0.030(3) 0.028(2) 0.085(5) -0.013(3) -0.005(3) -0.001(2)
C14 0.032(3) 0.025(2) 0.083(4) -0.014(3) -0.005(3) -0.0016(19)
C15 0.044(3) 0.052(3) 0.065(4) -0.002(3) 0.009(3) 0.006(3)
C16 0.032(3) 0.066(4) 0.076(4) -0.004(3) 0.005(3) 0.009(3)
C17 0.036(3) 0.053(3) 0.076(4) -0.007(3) -0.010(3) 0.011(2)
C18 0.038(3) 0.033(2) 0.060(3) -0.006(2) -0.006(2) 0.004(2)
C19 0.026(2) 0.027(2) 0.064(4) -0.012(2) -0.003(2) 0.0025(18)
C20 0.034(3) 0.032(2) 0.063(4) -0.010(2) -0.005(2) 0.006(2)
C21 0.093(6) 0.062(4) 0.094(7) -0.010(4) 0.031(5) -0.022(4)
C22 0.056(4) 0.036(3) 0.061(4) -0.006(3) -0.007(3) 0.005(3)
C28 0.237(13) 0.047(4) 0.063(5) -0.010(4) 0.064(7) -0.010(6)
C29 0.053(3) 0.051(3) 0.043(3) -0.004(3) 0.003(3) -0.001(3)
C30 0.066(4) 0.047(3) 0.042(3) -0.007(3) 0.006(3) 0.001(3)
N8 0.178(8) 0.049(3) 0.053(4) -0.009(3) 0.044(4) -0.012(4)
C32 0.275(17) 0.064(5) 0.062(5) -0.009(4) 0.075(8) -0.014(7)
C33 0.287(19) 0.061(5) 0.041(5) -0.008(4) 0.056(7) -0.046(8)
C34 0.147(10) 0.052(5) 0.151(10) 0.006(6) 0.080(9) -0.001(5)
C35 0.135(10) 0.077(6) 0.111(8) 0.017(6) -0.004(8) -0.015(6)
C36 0.174(12) 0.073(5) 0.081(7) -0.009(5) 0.051(7) -0.037(7)
C37 0.123(10) 0.089(7) 0.175(13) -0.013(8) 0.068(9) -0.021(6)
C38 0.225(17) 0.077(7) 0.113(10) -0.001(6) -0.004(10) -0.053(9)
C39 0.110(6) 0.049(4) 0.060(4) -0.007(3) 0.034(4) -0.004(4)
C40 0.206(12) 0.062(5) 0.058(5) -0.007(4) 0.002(6) -0.038(6)
C41 0.33(2) 0.071(6) 0.057(6) -0.013(5) 0.032(9) -0.055(10)
C42 0.34(3) 0.081(8) 0.157(14) -0.002(8) 0.157(17) -0.008(11)
C43 0.27(2) 0.087(8) 0.24(2) 0.027(10) 0.200(18) 0.041(10)
C44 0.174(11) 0.054(4) 0.124(8) 0.003(5) 0.084(8) 0.013(6)
O11 0.122(9) 0.032(5) 0.172(13) 0.003(6) 0.100(10) 0.004(5)
O12 0.144(8) 0.058(4) 0.139(8) 0.016(4) -0.048(6) -0.040(5)
C45 0.094(8) 0.49(3) 0.270(19) -0.25(2) 0.016(10) -0.058(13)
C46 0.133(13) 0.26(2) 0.165(14) 0.044(15) -0.007(11) -0.070(13)
N9 0.082(11) 0.141(16) 0.135(15) 0.029(14) 0.030(10) 0.015(11)
C48 0.108(15) 0.072(11) 0.128(17) 0.005(10) 0.033(13) 0.018(10)
C49 0.090(11) 0.058(8) 0.065(9) 0.010(7) 0.027(8) 0.004(7)
N10 0.068(7) 0.050(6) 0.040(5) 0.007(4) 0.003(5) -0.023(5)
C70 0.116(8) 0.095(7) 0.276(18) -0.007(8) -0.072(10) 0.005(6)
O18 0.32(2) 0.35(3) 0.199(15) -0.073(19) -0.140(16) 0.19(2)
C71 0.321(15) 0.322(15) 0.321(15) 0.000(2) 0.000(2) 0.000(2)
O16 0.095(13) 0.24(3) 0.44(4) -0.13(3) -0.03(2) 0.069(15)
O9 0.198(17) 0.057(7) 0.038(6) -0.018(5) 0.030(8) -0.061(9)
C51 0.22(2) 0.145(12) 0.131(13) 0.056(10) 0.046(14) -0.003(12)
C60 0.111(7) 0.104(7) 0.084(6) -0.001(5) -0.020(5) 0.026(6)
C61 0.194(17) 0.30(2) 0.154(14) 0.105(15) 0.067(12) 0.001(16)
C62 0.43(4) 0.144(17) 0.31(3) -0.014(17) -0.23(3) 0.021(18)
C72 0.144(8) 0.058(4) 0.139(8) 0.016(4) -0.048(6) -0.040(5)
O20 0.094(8) 0.49(3) 0.270(19) -0.25(2) 0.016(10) -0.058(13)
C73 0.133(13) 0.26(2) 0.165(14) 0.044(15) -0.007(11) -0.070(13)
O9' 0.23(2) 0.052(6) 0.052(7) 0.001(5) 0.038(10) 0.004(9)
N12 0.18(2) 0.35(4) 0.18(3) -0.22(3) 0.08(2) -0.12(3)
C53 0.32(2) 0.35(3) 0.199(15) -0.073(19) -0.140(16) 0.19(2)
C54 0.321(15) 0.322(15) 0.321(15) 0.000(2) 0.000(2) 0.000(2)
N11 0.094(12) 0.127(14) 0.134(15) -0.010(12) 0.013(11) -0.004(11)
C56 0.59(11) 0.33(7) 0.10(2) -0.03(3) 0.00(4) -0.28(8)
C57 0.15(3) 0.44(7) 0.31(5) -0.32(5) 0.14(3) -0.18(4)
O19 0.45(5) 0.18(2) 0.110(15) -0.022(14) 0.01(2) -0.06(2)
O15 0.116(8) 0.095(7) 0.276(18) -0.007(8) -0.072(10) 0.005(6)
O17 0.37(3) 0.37(3) 0.37(3) 0.000(2) 0.000(2) 0.000(2)

loop_
_atom_type_symbol
_atom_type_description
_atom_type_scat_dispersion_real
_atom_type_scat_dispersion_imag
_atom_type_scat_source
C C 0.0033 0.0016 'International Tables Vol C Tables 4.2.6.8 and 6.1.1.4'
H H 0.0000 0.0000 'International Tables Vol C Tables 4.2.6.8 and 6.1.1.4'
N N 0.0061 0.0033 'International Tables Vol C Tables 4.2.6.8 and 6.1.1.4'
O O 0.0106 0.0060 'International Tables Vol C Tables 4.2.6.8 and 6.1.1.4'
Cl Cl 0.1484 0.1585 'International Tables Vol C Tables 4.2.6.8 and 6.1.1.4'
Cu Cu 0.3201 1.2651 'International Tables Vol C Tables 4.2.6.8 and 6.1.1.4'

loop_
_geom_angle_atom_site_label_1
_geom_angle_atom_site_label_2
_geom_angle_atom_site_label_3
_geom_angle
_geom_angle_site_symmetry_1
_geom_angle_site_symmetry_3
N2 Cu1 N3 169.68(17) . 5_665
N2 Cu1 Cl1 88.01(12) . .
N3 Cu1 Cl1 88.83(12) 5_665 .
N2 Cu1 Cl2 90.24(11) . .
N3 Cu1 Cl2 90.56(12) 5_665 .
Cl1 Cu1 Cl2 166.65(7) . .
N2 Cu1 N7 91.97(19) . .
N3 Cu1 N7 98.24(18) 5_665 .
Cl1 Cu1 N7 99.17(14) . .
Cl2 Cu1 N7 94.11(14) . .
C4 N1 C1 114.8(4) . .
C3 N2 C2 118.7(4) . .
C3 N2 Cu1 118.6(3) . .
C2 N2 Cu1 122.1(3) . .
C6 N3 C7 118.0(4) . .
C6 N3 Cu1 118.6(3) . 5_665
C7 N3 Cu1 122.6(3) . 5_665
C5 N4 C8 114.0(4) . .
C29 N7 C28 117.1(6) . .
C29 N7 Cu1 126.9(4) . .
C28 N7 Cu1 115.1(4) . .
C4 O1 C14 121.6(4) . .
C8 O2 C13 117.4(4) . .
C1 O3 C20 118.0(4) . .
C5 O4 C19 121.5(4) . .
C21 O5 C61 118.1(12) . .
C22 O8 C60 115.0(6) . .
C30 O10 C39 118.8(4) . .
C51 O14 C62 120(2) . .
N1 C1 C2 124.5(5) . .
N1 C1 O3 118.3(4) . .
C2 C1 O3 117.2(4) . .
N2 C2 C1 119.0(5) . .
N2 C2 H2A 120.5 . .
C1 C2 H2A 120.5 . .
N2 C3 C4 118.9(4) . .
N2 C3 H3A 120.5 . .
C4 C3 H3A 120.5 . .
N1 C4 O1 120.8(4) . .
N1 C4 C3 124.0(5) . .
O1 C4 C3 115.0(4) . .
N4 C5 O4 120.4(4) . .
N4 C5 C6 124.8(4) . .
O4 C5 C6 114.7(4) . .
N3 C6 C5 119.5(4) . .
N3 C6 H6A 120.2 . .
C5 C6 H6A 120.2 . .
N3 C7 C8 119.4(4) . .
N3 C7 H7A 120.3 . .
C8 C7 H7A 120.3 . .
N4 C8 O2 117.7(4) . .
N4 C8 C7 124.3(5) . .
O2 C8 C7 118.0(4) . .
C10 C9 C14 117.2(8) . .
C10 C9 C21 120.9(8) . .
C14 C9 C21 121.9(7) . .
C11 C10 C9 121.6(7) . .
C11 C10 H10A 119.2 . .
C9 C10 H10A 119.2 . .
C12 C11 C10 120.0(7) . .
C12 C11 H11A 120.0 . .
C10 C11 H11A 120.0 . .
C11 C12 C13 120.2(8) . .
C11 C12 H12A 119.9 . .
C13 C12 H12A 119.9 . .
C14 C13 C12 120.9(6) . .
C14 C13 O2 120.5(5) . .
C12 C13 O2 118.2(6) . .
C13 C14 O1 116.8(5) . .
C13 C14 C9 120.1(6) . .
O1 C14 C9 122.6(6) . .
C20 C15 C16 120.0(6) . .
C20 C15 H15A 120.0 . .
C16 C15 H15A 120.0 . .
C17 C16 C15 120.5(6) . .
C17 C16 H16A 119.8 . .
C15 C16 H16A 119.8 . .
C16 C17 C18 121.5(6) . .
C16 C17 H17A 119.3 . .
C18 C17 H17A 119.3 . .
C17 C18 C19 117.0(6) . .
C17 C18 C22 121.6(5) . .
C19 C18 C22 121.3(5) . .
O4 C19 C20 116.4(5) . .
O4 C19 C18 122.0(5) . .
C20 C19 C18 120.7(5) . .
C15 C20 O3 118.8(5) . .
C15 C20 C19 120.3(5) . .
O3 C20 C19 120.5(5) . .
O6 C21 O5 123.0(10) . .
O6 C21 C9 125.6(8) . .
O5 C21 C9 111.4(10) . .
O7 C22 O8 123.8(6) . .
O7 C22 C18 125.3(5) . .
O8 C22 C18 111.0(5) . .
N7 C28 C32 120.4(7) . .
N7 C28 H28A 119.8 . .
C32 C28 H28A 119.8 . .
N7 C29 C30 121.0(6) . .
N7 C29 H29A 119.5 . .
C30 C29 H29A 119.5 . .
N8 C30 O10 118.4(5) . .
N8 C30 C29 122.2(6) . .
O10 C30 C29 119.3(5) . .
C30 N8 C32 116.8(6) . .
N8 C32 C28 122.4(7) . .
N8 C32 O9' 115.5(8) . .
C28 C32 O9' 117.3(9) . .
N8 C32 O9 116.7(7) . .
C28 C32 O9 116.4(8) . .
O9' C32 O9 44.2(7) . .
C34 C33 C38 120.0 . .
C34 C33 O9 128.8 . .
C38 C33 O9 110.8 . .
C34 C33 O9' 86.8(6) . .
C38 C33 O9' 152.6(6) . .
O9 C33 O9' 42.1(6) . .
C33 C34 C35 120.0 . .
C33 C34 O11 111.5 . .
C35 C34 O11 128.3 . .
C36 C35 C34 120.0 . .
C36 C35 C51 121.0(8) . .
C34 C35 C51 118.9(8) . .
C37 C36 C35 120.0 . .
C37 C36 H36A 120.0 . .
C35 C36 H36A 120.0 . .
C36 C37 C38 120.0 . .
C36 C37 H37A 120.0 . .
C38 C37 H37A 120.0 . .
C33 C38 C37 120.0 . .
C33 C38 O17 68(2) . .
C37 C38 O17 164(2) . .
C40 C39 C44 120.0 . .
C40 C39 O10 122.2(3) . .
C44 C39 O10 117.7(3) . .
C39 C40 C41 120.0 . .
C39 C40 O12 115.0 . .
C41 C40 O12 125.0 . .
C40 C41 C42 120.0 . .
C40 C41 H41A 120.0 . .
C42 C41 H41A 120.0 . .
C41 C42 C43 120.0 . .
C41 C42 H42A 120.0 . .
C43 C42 H42A 120.0 . .
C44 C43 C42 120.0 . .
C44 C43 H43A 120.0 . .
C42 C43 H43A 120.0 . .
C43 C44 C39 120.0 . .
C43 C44 C70 121.0 . .
C39 C44 C70 118.8 . .
C49 O11 C34 123.3 . .
C45 O12 C40 123.9 . .
C46 C45 N10 120.0 . .
C46 C45 O12 125.1 . .
N10 C45 O12 114.9 . .
C45 C46 N9 120.0 . .
C45 C46 H46A 120.0 . .
N9 C46 H46A 120.0 . .
C48 N9 C46 120.0 . .
N9 C48 C49 120.0 . .
N9 C48 H48A 120.0 . .
C49 C48 H48A 120.0 . .
O11 C49 N10 117.0 . .
O11 C49 C48 122.5 . .
N10 C49 C48 120.0 . .
C45 N10 C49 120.0 . .
O18 C70 O16 117.2 . .
O18 C70 C44 117.7 . .
O16 C70 C44 100.0 . .
C70 O18 C71 135.0 . .
C32 O9 C33 110.4(4) . .
O13 C51 O14 116(2) . .
O13 C51 C35 129.7(17) . .
O14 C51 C35 114.0(17) . .
O8 C60 H60A 109.5 . .
O8 C60 H60B 109.5 . .
H60A C60 H60B 109.5 . .
O8 C60 H60C 109.5 . .
H60A C60 H60C 109.5 . .
H60B C60 H60C 109.5 . .
O5 C61 H61A 109.5 . .
O5 C61 H61B 109.5 . .
H61A C61 H61B 109.5 . .
O5 C61 H61C 109.5 . .
H61A C61 H61C 109.5 . .
H61B C61 H61C 109.5 . .
O14 C62 H62A 109.5 . .
O14 C62 H62B 109.5 . .
H62A C62 H62B 109.5 . .
O14 C62 H62C 109.5 . .
H62A C62 H62C 109.5 . .
H62B C62 H62C 109.5 . .
C32 O9' C33 105.4(9) . .
O17 C57 N11 118(2) . .
C57 O17 C38 113(2) . .

loop_
_geom_bond_atom_site_label_1
_geom_bond_atom_site_label_2
_geom_bond_distance
_geom_bond_site_symmetry_2
Cu1 N2 2.054(4) .
Cu1 N3 2.058(4) 5_665
Cu1 Cl1 2.2587(15) .
Cu1 Cl2 2.2846(13) .
Cu1 N7 2.335(5) .
N1 C4 1.313(6) .
N1 C1 1.315(7) .
N2 C3 1.333(6) .
N2 C2 1.336(6) .
N3 C6 1.330(6) .
N3 C7 1.336(6) .
N3 Cu1 2.058(4) 5_665
N4 C5 1.315(6) .
N4 C8 1.324(6) .
N7 C29 1.312(8) .
N7 C28 1.351(9) .
O1 C4 1.352(6) .
O1 C14 1.378(6) .
O2 C8 1.372(6) .
O2 C13 1.391(7) .
O3 C1 1.377(6) .
O3 C20 1.389(6) .
O4 C5 1.366(6) .
O4 C19 1.390(6) .
O5 C21 1.290(11) .
O5 C61 1.405(16) .
O6 C21 1.227(11) .
O7 C22 1.198(7) .
O8 C22 1.338(7) .
O8 C60 1.452(11) .
O10 C30 1.338(7) .
O10 C39 1.398(5) .
O13 C51 1.24(2) .
O14 C51 1.348(18) .
O14 C62 1.54(2) .
C1 C2 1.373(7) .
C2 H2A 0.9500 .
C3 C4 1.385(7) .
C3 H3A 0.9500 .
C5 C6 1.376(7) .
C6 H6A 0.9500 .
C7 C8 1.378(7) .
C7 H7A 0.9500 .
C9 C10 1.400(11) .
C9 C14 1.401(9) .
C9 C21 1.449(12) .
C10 C11 1.366(13) .
C10 H10A 0.9500 .
C11 C12 1.351(11) .
C11 H11A 0.9500 .
C12 C13 1.377(8) .
C12 H12A 0.9500 .
C13 C14 1.364(9) .
C15 C20 1.358(8) .
C15 C16 1.375(9) .
C15 H15A 0.9500 .
C16 C17 1.370(9) .
C16 H16A 0.9500 .
C17 C18 1.395(8) .
C17 H17A 0.9500 .
C18 C19 1.404(7) .
C18 C22 1.484(9) .
C19 C20 1.393(8) .
C28 C32 1.361(10) .
C28 H28A 0.9500 .
C29 C30 1.387(8) .
C29 H29A 0.9500 .
C30 N8 1.298(8) .
N8 C32 1.324(10) .
C32 O9' 1.424(12) .
C32 O9 1.432(9) .
C33 C34 1.3289 .
C33 C38 1.3290 .
C33 O9 1.4395 .
C33 O9' 1.540(13) .
C34 C35 1.3293 .
C34 O11 1.3874 .
C35 C36 1.3292 .
C35 C51 1.49(2) .
C36 C37 1.3287 .
C36 H36A 0.9500 .
C37 C38 1.3292 .
C37 H37A 0.9500 .
C38 O17 1.40(2) .
C39 C40 1.3817 .
C39 C44 1.3820 .
C40 C41 1.3818 .
C40 O12 1.5085(10) .
C41 C42 1.3819 .
C41 H41A 0.9500 .
C42 C43 1.3821 .
C42 H42A 0.9500 .
C43 C44 1.3818 .
C43 H43A 0.9500 .
C44 C70 1.6123(11) .
O11 C49 1.3467 .
O12 C45 1.3775 .
C45 C46 1.3504 .
C45 N10 1.3505 .
C46 N9 1.3506 .
C46 H46A 0.9500 .
N9 C48 1.3505 .
C48 C49 1.3509 .
C48 H48A 0.9500 .
C49 N10 1.3507 .
C70 O18 0.9952 .
C70 O16 1.3366 .
O18 C71 1.6317(11) .
C60 H60A 0.9800 .
C60 H60B 0.9800 .
C60 H60C 0.9800 .
C61 H61A 0.9800 .
C61 H61B 0.9800 .
C61 H61C 0.9800 .
C62 H62A 0.9800 .
C62 H62B 0.9800 .
C62 H62C 0.9800 .
N12 C56 0.97(6) .
N11 C57 1.71(3) .
C57 O17 1.38(2) .

loop_
_geom_torsion_atom_site_label_1
_geom_torsion_atom_site_label_2
_geom_torsion_atom_site_label_3
_geom_torsion_atom_site_label_4
_geom_torsion
_geom_torsion_site_symmetry_1
N3 Cu1 N2 C3 53.2(11) 5_665
Cl1 Cu1 N2 C3 125.5(4) .
Cl2 Cu1 N2 C3 -41.3(4) .
N7 Cu1 N2 C3 -135.4(4) .
N3 Cu1 N2 C2 -117.6(9) 5_665
Cl1 Cu1 N2 C2 -45.3(4) .
Cl2 Cu1 N2 C2 147.9(4) .
N7 Cu1 N2 C2 53.8(4) .
N2 Cu1 N7 C29 -91.3(5) .
N3 Cu1 N7 C29 87.2(6) 5_665
Cl1 Cu1 N7 C29 -3.0(6) .
Cl2 Cu1 N7 C29 178.4(5) .
N2 Cu1 N7 C28 77.3(7) .
N3 Cu1 N7 C28 -104.3(7) 5_665
Cl1 Cu1 N7 C28 165.6(7) .
Cl2 Cu1 N7 C28 -13.1(7) .
C4 N1 C1 C2 -2.9(8) .
C4 N1 C1 O3 175.9(5) .
C20 O3 C1 N1 -25.0(7) .
C20 O3 C1 C2 153.9(5) .
C3 N2 C2 C1 -0.3(7) .
Cu1 N2 C2 C1 170.5(4) .
N1 C1 C2 N2 2.1(8) .
O3 C1 C2 N2 -176.7(5) .
C2 N2 C3 C4 -0.5(7) .
Cu1 N2 C3 C4 -171.6(4) .
C1 N1 C4 O1 -172.7(5) .
C1 N1 C4 C3 2.1(8) .
C14 O1 C4 N1 -4.7(8) .
C14 O1 C4 C3 -179.9(5) .
N2 C3 C4 N1 -0.5(8) .
N2 C3 C4 O1 174.5(5) .
C8 N4 C5 O4 -173.6(5) .
C8 N4 C5 C6 1.2(8) .
C19 O4 C5 N4 3.9(8) .
C19 O4 C5 C6 -171.4(5) .
C7 N3 C6 C5 -0.7(7) .
Cu1 N3 C6 C5 -171.1(4) 5_665
N4 C5 C6 N3 0.1(8) .
O4 C5 C6 N3 175.1(5) .
C6 N3 C7 C8 0.0(7) .
Cu1 N3 C7 C8 170.1(4) 5_665
C5 N4 C8 O2 176.2(5) .
C5 N4 C8 C7 -1.9(8) .
C13 O2 C8 N4 -33.3(7) .
C13 O2 C8 C7 144.9(5) .
N3 C7 C8 N4 1.4(8) .
N3 C7 C8 O2 -176.7(5) .
C14 C9 C10 C11 -0.3(10) .
C21 C9 C10 C11 -177.9(7) .
C9 C10 C11 C12 -1.8(12) .
C10 C11 C12 C13 1.1(11) .
C11 C12 C13 C14 1.7(9) .
C11 C12 C13 O2 175.2(6) .
C8 O2 C13 C14 -55.4(6) .
C8 O2 C13 C12 131.0(5) .
C12 C13 C14 O1 168.5(5) .
O2 C13 C14 O1 -4.9(7) .
C12 C13 C14 C9 -3.8(8) .
O2 C13 C14 C9 -177.1(5) .
C4 O1 C14 C13 111.5(6) .
C4 O1 C14 C9 -76.5(7) .
C10 C9 C14 C13 3.0(8) .
C21 C9 C14 C13 -179.4(6) .
C10 C9 C14 O1 -168.8(5) .
C21 C9 C14 O1 8.8(9) .
C20 C15 C16 C17 0.8(10) .
C15 C16 C17 C18 -1.4(10) .
C16 C17 C18 C19 1.0(8) .
C16 C17 C18 C22 -175.0(6) .
C5 O4 C19 C20 106.0(5) .
C5 O4 C19 C18 -84.8(6) .
C17 C18 C19 O4 -169.0(5) .
C22 C18 C19 O4 7.1(7) .
C17 C18 C19 C20 -0.2(7) .
C22 C18 C19 C20 175.9(5) .
C16 C15 C20 O3 172.5(5) .
C16 C15 C20 C19 0.0(9) .
C1 O3 C20 C15 126.8(5) .
C1 O3 C20 C19 -60.8(6) .
O4 C19 C20 C15 169.0(5) .
C18 C19 C20 C15 -0.3(7) .
O4 C19 C20 O3 -3.3(6) .
C18 C19 C20 O3 -172.7(4) .
C61 O5 C21 O6 3.4(18) .
C61 O5 C21 C9 -174.4(12) .
C10 C9 C21 O6 170.1(8) .
C14 C9 C21 O6 -7.4(12) .
C10 C9 C21 O5 -12.1(11) .
C14 C9 C21 O5 170.4(7) .
C60 O8 C22 O7 -3.4(9) .
C60 O8 C22 C18 176.2(6) .
C17 C18 C22 O7 -177.6(6) .
C19 C18 C22 O7 6.5(8) .
C17 C18 C22 O8 2.8(7) .
C19 C18 C22 O8 -173.1(5) .
C29 N7 C28 C32 -0.9(17) .
Cu1 N7 C28 C32 -170.6(11) .
C28 N7 C29 C30 0.7(11) .
Cu1 N7 C29 C30 169.0(5) .
C39 O10 C30 N8 -1.9(10) .
C39 O10 C30 C29 176.4(5) .
N7 C29 C30 N8 -2.0(11) .
N7 C29 C30 O10 179.9(6) .
O10 C30 N8 C32 -178.7(10) .
C29 C30 N8 C32 3.1(14) .
C30 N8 C32 C28 -3(2) .
C30 N8 C32 O9' 151.7(11) .
C30 N8 C32 O9 -158.8(9) .
N7 C28 C32 N8 2(2) .
N7 C28 C32 O9' -152.3(13) .
N7 C28 C32 O9 157.8(10) .
C38 C33 C34 C35 0.0 .
O9 C33 C34 C35 -172.3 .
O9' C33 C34 C35 -174.1(5) .
C38 C33 C34 O11 175.3 .
O9 C33 C34 O11 3.0 .
O9' C33 C34 O11 1.2(5) .
C33 C34 C35 C36 0.0 .
O11 C34 C35 C36 -174.4 .
C33 C34 C35 C51 -176.0(7) .
O11 C34 C35 C51 9.7(7) .
C34 C35 C36 C37 0.0 .
C51 C35 C36 C37 175.9(7) .
C35 C36 C37 C38 0.0 .
C34 C33 C38 C37 0.0 .
O9 C33 C38 C37 173.6 .
O9' C33 C38 C37 167.0(10) .
C34 C33 C38 O17 -164.8(18) .
O9 C33 C38 O17 8.7(18) .
O9' C33 C38 O17 2(2) .
C36 C37 C38 C33 0.0 .
C36 C37 C38 O17 116(6) .
C30 O10 C39 C40 96.5(6) .
C30 O10 C39 C44 -87.2(6) .
C44 C39 C40 C41 0.0 .
O10 C39 C40 C41 176.3(3) .
C44 C39 C40 O12 179.4 .
O10 C39 C40 O12 -4.3(3) .
C39 C40 C41 C42 0.0 .
O12 C40 C41 C42 -179.3 .
C40 C41 C42 C43 0.0 .
C41 C42 C43 C44 0.0 .
C42 C43 C44 C39 0.0 .
C42 C43 C44 C70 -175.7 .
C40 C39 C44 C43 0.0 .
O10 C39 C44 C43 -176.5(3) .
C40 C39 C44 C70 175.8 .
O10 C39 C44 C70 -0.6(3) .
C33 C34 O11 C49 106.3 .
C35 C34 O11 C49 -79.0 .
C39 C40 O12 C45 -74.8 .
C41 C40 O12 C45 104.6 .
C40 O12 C45 C46 166.3 .
C40 O12 C45 N10 -11.7 .
N10 C45 C46 N9 0.0 .
O12 C45 C46 N9 -177.9 .
C45 C46 N9 C48 0.0 .
C46 N9 C48 C49 0.0 .
C34 O11 C49 N10 -13.6 .
C34 O11 C49 C48 174.4 .
N9 C48 C49 O11 171.8 .
N9 C48 C49 N10 0.0 .
C46 C45 N10 C49 0.0 .
O12 C45 N10 C49 178.1 .
O11 C49 N10 C45 -172.3 .
C48 C49 N10 C45 0.0 .
C43 C44 C70 O18 -122.5 .
C39 C44 C70 O18 61.7 .
C43 C44 C70 O16 5.5 .
C39 C44 C70 O16 -170.3 .
O16 C70 O18 C71 46.1 .
C44 C70 O18 C71 165.4 .
N8 C32 O9 C33 -38.3(13) .
C28 C32 O9 C33 164.7(10) .
O9' C32 O9 C33 61.8(7) .
C34 C33 O9 C32 -60.5(6) .
C38 C33 O9 C32 126.6(6) .
O9' C33 O9 C32 -57.9(8) .
C62 O14 C51 O13 2(3) .
C62 O14 C51 C35 179.8(12) .
C36 C35 C51 O13 -165.6(19) .
C34 C35 C51 O13 10(2) .
C36 C35 C51 O14 16.5(15) .
C34 C35 C51 O14 -167.6(9) .
N8 C32 O9' C33 49.7(16) .
C28 C32 O9' C33 -154.0(12) .
O9 C32 O9' C33 -53.2(7) .
C34 C33 O9' C32 -126.2(10) .
C38 C33 O9' C32 65.1(15) .
O9 C33 O9' C32 55.9(9) .
N11 C57 O17 C38 37(6) .
C33 C38 O17 C57 -118(5) .
C37 C38 O17 C57 119(4) .
